data_1529982
loop_
_publ_author_name
'Gerken, V.A.'
'Pakhomov, V.I.'

_publ_section_title
;
 Roentgenographical study of crystals in system K I-Hg I2-H2 O
;
_journal_name_full 'Zhurnal Strukturnoi Khimii (Issue-No. from 1981)'
_journal_page_first 753
_journal_page_last 754
_journal_volume 10
_journal_year 1969
_chemical_formula_sum 'I K'
_chemical_name_systematic 'K I (H2 O)2'
_space_group_IT_number 62
_symmetry_space_group_name_Hall '-P 2n 2ac'
_symmetry_space_group_name_H-M 'P c m n'
_cell_angle_alpha 90
_cell_angle_beta 90
_cell_angle_gamma 90
_cell_formula_units_Z 4
_cell_length_a 9.3
_cell_length_b 5.29
_cell_length_c 6.42
_cell_volume 315.845
_citation_journal_id_ASTM ZSTKAI
_cod_data_source_file Gerken_ZSTKAI_1969_229.cif
_cod_data_source_block I1K1
_cod_original_cell_volume 315.8448
_cod_original_sg_symbol_Hall '-P 2ac 2n (z,y,-x)'
_cod_original_formula_sum 'I1 K1'
_cod_database_code 1529982

loop_
_symmetry_equiv_pos_as_xyz
x,y,z
x+1/2,-y,-z+1/2
-x+1/2,-y+1/2,z+1/2
-x,y+1/2,-z
-x,-y,-z
-x-1/2,y,z-1/2
x-1/2,y-1/2,-z-1/2
x,-y-1/2,z

loop_
_atom_site_label
_atom_site_type_symbol
_atom_site_fract_x
_atom_site_fract_y
_atom_site_fract_z
_atom_site_occupancy
_atom_site_U_iso_or_equiv
K1 K+1 0.803 0.25 0.035 1 0.0
I1 I-1 0.083 0.25 0.25 1 0.0
